data_6000375
loop_
_publ_author_name
'Serpaggi, F.'
'Ferey, G.'

_publ_section_title
;
 Hybrid open frameworks (MIL-n). Part 4 - Synthesis and crystal structure
 of MIL-8, a series of lanthanide glutarates with an open framework,
 [Ln(H2O)](2)[O2C(CH2)(3)CO2](3).4H(2)O
;
_journal_name_full 'Journal of Materials Chemistry'
_journal_page_first 2737
_journal_page_last 2741
_journal_paper_doi 10.1039/a802713g
_journal_volume 8
_journal_year 1998
_chemical_formula_sum 'C15 H30 Nd2 O18'
_space_group_name_H-M_alt 'C 1 2/c 1'
_cell_angle_alpha 90.000
_cell_angle_beta 93.762
_cell_angle_gamma 90.000
_cell_length_a 8.1174
_cell_length_b 15.1841
_cell_length_c 19.8803
_cell_volume 2445.07
_cod_database_code 6000375

loop_
_atom_site_label
_atom_site_fract_x
_atom_site_fract_y
_atom_site_fract_z
? ? ? ?
